data_2204722
loop_
_publ_author_name
'Xiao-Qing Cai'
'Li-Xue Zhang'
'Guang-qi Xiang'
'An-Jiang Zhang'
'Mao-Lin Hu'

_publ_section_title
;Bis[4-amino-3-methyl-1<i>H</i>-1,2,4-triazole-5(4<i>H</i>)-thione]dichlorocopper(II)
 dihydrate
;
_journal_issue 12
_journal_name_full 'Acta Crystallographica Section E'
_journal_page_first m1980
_journal_page_last m1981
_journal_paper_doi 10.1107/S1600536804030818
_journal_volume 60
_journal_year 2004
_chemical_formula_iupac '[Cu (C3 H6 N4 S)2 Cl2], 2 H2 O'
_chemical_formula_moiety 'C6 H12 Cl2 Cu N8 S2, 2(H2 O)'
_chemical_formula_sum 'C6 H16 Cl2 Cu N8 O2 S2'
_chemical_formula_weight 430.83
_chemical_name_systematic
;
Bis[chloro(4-amino-1,2,4-triazole-5-thione)]copper(II) dihydrate
;
_space_group_IT_number 14
_symmetry_cell_setting monoclinic
_symmetry_space_group_name_Hall '-P 2ybc'
_symmetry_space_group_name_H-M 'P 1 21/c 1'
_atom_sites_solution_hydrogens geom
_atom_sites_solution_primary direct
_atom_sites_solution_secondary difmap
_audit_creation_method SHELXL97
_cell_angle_alpha 90.00
_cell_angle_beta 93.028(2)
_cell_angle_gamma 90.00
_cell_formula_units_Z 2
_cell_length_a 9.4614(8)
_cell_length_b 10.0012(9)
_cell_length_c 8.4042(7)
_cell_measurement_reflns_used 2880
_cell_measurement_temperature 298(2)
_cell_measurement_theta_max 25.20
_cell_measurement_theta_min 2.51
_cell_volume 794.14(12)
_computing_cell_refinement 'SAINT (Bruker, 2002)'
_computing_data_collection 'SMART (Bruker, 2002)'
_computing_data_reduction SAINT
_computing_molecular_graphics 'SHELXTL (Bruker, 2002)'
_computing_publication_material 'SHELXL97 (Bruker, 2002)'
_computing_structure_refinement 'SHELXL97 (Sheldrick, 1997)'
_computing_structure_solution 'SHELXS97 (Sheldrick, 1997)'
_diffrn_ambient_temperature 298(2)
_diffrn_measured_fraction_theta_full 0.998
_diffrn_measured_fraction_theta_max 0.998
_diffrn_measurement_device_type 'Bruker APEX area-detector diffractometer'
_diffrn_measurement_method '\f and \w scan'
_diffrn_radiation_monochromator graphite
_diffrn_radiation_source 'fine-focus sealed tube'
_diffrn_radiation_type MoK\a
_diffrn_radiation_wavelength 0.71073
_diffrn_reflns_av_R_equivalents 0.0156
_diffrn_reflns_av_sigmaI/netI 0.0180
_diffrn_reflns_limit_h_max 11
_diffrn_reflns_limit_h_min -7
_diffrn_reflns_limit_k_max 11
_diffrn_reflns_limit_k_min -11
_diffrn_reflns_limit_l_max 9
_diffrn_reflns_limit_l_min -10
_diffrn_reflns_number 4082
_diffrn_reflns_theta_full 25.21
_diffrn_reflns_theta_max 25.21
_diffrn_reflns_theta_min 2.16
_diffrn_standards_decay_% 0
_diffrn_standards_interval_time 0
_diffrn_standards_number 0
_exptl_absorpt_coefficient_mu 1.990
_exptl_absorpt_correction_T_max 0.6057
_exptl_absorpt_correction_T_min 0.5064
_exptl_absorpt_correction_type multi-scan
_exptl_absorpt_process_details 'SADABS; Sheldrick, 1996'
_exptl_crystal_colour Blue
_exptl_crystal_density_diffrn 1.802
_exptl_crystal_density_method 'not measured'
_exptl_crystal_description Block
_exptl_crystal_F_000 438
_exptl_crystal_size_max 0.37
_exptl_crystal_size_mid 0.29
_exptl_crystal_size_min 0.26
_refine_diff_density_max 0.258
_refine_diff_density_min -0.421
_refine_ls_extinction_method none
_refine_ls_goodness_of_fit_ref 1.115
_refine_ls_hydrogen_treatment constr
_refine_ls_matrix_type full
_refine_ls_number_parameters 104
_refine_ls_number_reflns 1427
_refine_ls_number_restraints 3
_refine_ls_restrained_S_all 1.114
_refine_ls_R_factor_all 0.0265
_refine_ls_R_factor_gt 0.0252
_refine_ls_shift/su_max 0.001
_refine_ls_shift/su_mean 0.000
_refine_ls_structure_factor_coef Fsqd
_refine_ls_weighting_details 'calc w=1/[\s^2^(Fo^2^)+(0.0378P)^2^+0.2591P] where P=(Fo^2^+2Fc^2^)/3'
_refine_ls_weighting_scheme calc
_refine_ls_wR_factor_gt 0.0657
_refine_ls_wR_factor_ref 0.0665
_reflns_number_gt 1351
_reflns_number_total 1427
_reflns_threshold_expression I>2\s(I)
_cod_data_source_file is6019.cif
_cod_data_source_block I
_cod_depositor_comments
;
The following automatic conversions were performed:
'_symmetry_cell_setting' value 'Monoclinic' changed to 'monoclinic'
according to '/home/saulius/struct/CIF-dictionaries/cif_core.dic'
dictionary named 'cif_core.dic' version 2.4.1 from 2010-06-29.

Automatic conversion script
Id: cif_fix_enum 1527 2010-12-29 10:47:43Z saulius 

The following automatic conversions were performed:

'_symmetry_cell_setting' value 'Monoclinic' changed to 'monoclinic'
according to /home/saulius/struct/CIF-dictionaries/cif_core.dic
dictionary named 'cif_core.dic' version 2.4.1 from 2010-06-29.

Automatic conversion script
Id: cif_fix_values 1715 2011-07-08 13:25:40Z adriana 
;
_cod_original_sg_symbol_Hall -P2ybc
_cod_original_sg_symbol_H-M P21/c
_cod_database_code 2204722
_cod_database_fobs_code 2204722

loop_
_symmetry_equiv_pos_as_xyz
'x, y, z'
'-x, y+1/2, -z+1/2'
'-x, -y, -z'
'x, -y-1/2, z-1/2'

loop_
_atom_site_label
_atom_site_fract_x
_atom_site_fract_y
_atom_site_fract_z
_atom_site_U_iso_or_equiv
_atom_site_adp_type
_atom_site_calc_flag
_atom_site_refinement_flags
_atom_site_occupancy
_atom_site_type_symbol
Cu1 0.5000 1.0000 1.0000 0.03303(14) Uani d S 1 Cu
Cl1 0.56304(5) 1.28375(5) 1.01328(6) 0.03905(16) Uani d . 1 Cl
S1 0.71714(5) 0.94176(5) 1.12228(5) 0.03262(15) Uani d . 1 S
O1 1.14141(16) 0.70311(15) 0.6149(2) 0.0433(4) Uani d D 1 O
N1 0.92340(17) 0.87942(16) 0.9177(2) 0.0303(4) Uani d . 1 N
H1 0.9872 0.8591 0.9903 0.036 Uiso calc R 1 H
N2 0.94489(17) 0.87756(17) 0.7574(2) 0.0325(4) Uani d . 1 N
N3 0.72810(15) 0.93439(15) 0.80116(17) 0.0240(3) Uani d . 1 N
N4 0.58610(16) 0.97748(15) 0.78258(19) 0.0252(3) Uani d . 1 N
H4A 0.5353 0.9172 0.7242 0.030 Uiso calc R 1 H
H4B 0.5823 1.0559 0.7301 0.030 Uiso calc R 1 H
C1 0.79262(19) 0.91633(17) 0.9476(2) 0.0261(4) Uani d . 1 C
C2 0.8249(2) 0.91255(18) 0.6879(2) 0.0277(4) Uani d . 1 C
C3 0.7948(2) 0.9289(2) 0.5145(2) 0.0358(5) Uani d . 1 C
H3A 0.8786 0.9093 0.4592 0.054 Uiso calc R 1 H
H3B 0.7657 1.0192 0.4923 0.054 Uiso calc R 1 H
H3C 0.7206 0.8687 0.4793 0.054 Uiso calc R 1 H
H1A 1.107(2) 0.763(2) 0.665(3) 0.043 Uiso d D 1 H
H1B 1.2195(19) 0.722(2) 0.579(3) 0.043 Uiso d D 1 H

loop_
_atom_site_aniso_label
_atom_site_aniso_U_11
_atom_site_aniso_U_22
_atom_site_aniso_U_33
_atom_site_aniso_U_12
_atom_site_aniso_U_13
_atom_site_aniso_U_23
Cu1 0.0221(2) 0.0546(3) 0.0226(2) 0.00657(14) 0.00335(14) 0.00256(14)
Cl1 0.0359(3) 0.0350(3) 0.0463(3) -0.0026(2) 0.0029(2) -0.0026(2)
S1 0.0267(3) 0.0480(3) 0.0231(3) 0.0045(2) 0.00040(19) 0.0004(2)
O1 0.0305(8) 0.0426(9) 0.0572(10) -0.0013(7) 0.0056(7) -0.0181(7)
N1 0.0243(8) 0.0347(8) 0.0319(9) 0.0022(6) 0.0002(6) -0.0022(7)
N2 0.0278(8) 0.0366(9) 0.0336(9) 0.0014(7) 0.0058(7) -0.0051(7)
N3 0.0213(8) 0.0275(8) 0.0232(8) 0.0004(6) 0.0014(6) -0.0011(6)
N4 0.0220(8) 0.0286(7) 0.0250(8) 0.0016(6) 0.0004(6) 0.0009(6)
C1 0.0244(9) 0.0241(8) 0.0296(10) -0.0009(7) 0.0010(7) -0.0010(7)
C2 0.0281(10) 0.0257(9) 0.0297(9) -0.0004(7) 0.0066(8) -0.0038(8)
C3 0.0394(11) 0.0399(11) 0.0289(10) 0.0045(9) 0.0081(9) -0.0003(9)

loop_
_atom_type_symbol
_atom_type_description
_atom_type_scat_dispersion_real
_atom_type_scat_dispersion_imag
_atom_type_scat_source
C C 0.0033 0.0016 'International Tables Vol C Tables 4.2.6.8 and 6.1.1.4'
H H 0.0000 0.0000 'International Tables Vol C Tables 4.2.6.8 and 6.1.1.4'
N N 0.0061 0.0033 'International Tables Vol C Tables 4.2.6.8 and 6.1.1.4'
O O 0.0106 0.0060 'International Tables Vol C Tables 4.2.6.8 and 6.1.1.4'
S S 0.1246 0.1234 'International Tables Vol C Tables 4.2.6.8 and 6.1.1.4'
Cl Cl 0.1484 0.1585 'International Tables Vol C Tables 4.2.6.8 and 6.1.1.4'
Cu Cu 0.3201 1.2651 'International Tables Vol C Tables 4.2.6.8 and 6.1.1.4'

loop_
_geom_angle_atom_site_label_1
_geom_angle_atom_site_label_2
_geom_angle_atom_site_label_3
_geom_angle_site_symmetry_1
_geom_angle_site_symmetry_3
_geom_angle
_geom_angle_publ_flag
N4 Cu1 N4 . 3_677 180.0 ?
N4 Cu1 S1 . . 89.03(4) yes
N4 Cu1 S1 3_677 . 90.97(4) ?
N4 Cu1 S1 . 3_677 90.97(4) ?
N4 Cu1 S1 3_677 3_677 89.03(4) ?
S1 Cu1 S1 . 3_677 180.0 ?
N4 Cu1 Cl1 . . 92.93(4) yes
N4 Cu1 Cl1 3_677 . 87.07(4) ?
S1 Cu1 Cl1 . . 93.040(17) yes
S1 Cu1 Cl1 3_677 . 86.960(17) ?
C1 S1 Cu1 . . 93.32(7) ?
H1A O1 H1B . . 114.1(19) ?
C1 N1 N2 . . 112.15(16) ?
C1 N1 H1 . . 123.9 ?
N2 N1 H1 . . 123.9 ?
C2 N2 N1 . . 105.44(15) ?
C1 N3 C2 . . 108.84(15) ?
C1 N3 N4 . . 121.40(15) ?
C2 N3 N4 . . 129.63(15) ?
N3 N4 Cu1 . . 110.81(11) ?
N3 N4 H4A . . 109.5 ?
Cu1 N4 H4A . . 109.5 ?
N3 N4 H4B . . 109.5 ?
Cu1 N4 H4B . . 109.5 ?
H4A N4 H4B . . 108.1 ?
N1 C1 N3 . . 104.17(16) ?
N1 C1 S1 . . 130.43(15) ?
N3 C1 S1 . . 125.38(14) ?
N2 C2 N3 . . 109.35(16) ?
N2 C2 C3 . . 126.24(18) ?
N3 C2 C3 . . 124.41(17) ?
C2 C3 H3A . . 109.5 ?
C2 C3 H3B . . 109.5 ?
H3A C3 H3B . . 109.5 ?
C2 C3 H3C . . 109.5 ?
H3A C3 H3C . . 109.5 ?
H3B C3 H3C . . 109.5 ?

loop_
_geom_bond_atom_site_label_1
_geom_bond_atom_site_label_2
_geom_bond_site_symmetry_2
_geom_bond_distance
_geom_bond_publ_flag
Cu1 N4 . 2.0519(16) yes
Cu1 N4 3_677 2.0519(16) ?
Cu1 S1 . 2.3223(5) yes
Cu1 S1 3_677 2.3223(5) ?
Cu1 Cl1 . 2.9008(5) yes
S1 C1 . 1.6858(19) ?
O1 H1A . 0.807(15) ?
O1 H1B . 0.834(15) ?
N1 C1 . 1.328(2) ?
N1 N2 . 1.373(2) ?
N1 H1 . 0.8600 ?
N2 C2 . 1.297(3) ?
N3 C1 . 1.356(2) ?
N3 C2 . 1.372(2) ?
N3 N4 . 1.412(2) ?
N4 H4A . 0.9000 ?
N4 H4B . 0.9000 ?
C2 C3 . 1.480(3) ?
C3 H3A . 0.9600 ?
C3 H3B . 0.9600 ?
C3 H3C . 0.9600 ?

loop_
_geom_hbond_atom_site_label_D
_geom_hbond_atom_site_label_H
_geom_hbond_atom_site_label_A
_geom_hbond_site_symmetry_A
_geom_hbond_distance_DH
_geom_hbond_distance_HA
_geom_hbond_distance_DA
_geom_hbond_angle_DHA
_geom_hbond_publ_flag
N1 H1 O1 4_576 0.86 1.86 2.706(2) 169 yes
N4 H4A Cl1 2_646 0.90 2.54 3.3996(17) 161 yes
N4 H4B Cl1 4_585 0.90 2.43 3.2893(16) 161 yes
O1 H1A N2 . 0.807(15) 2.098(15) 2.858(2) 157(2) yes
O1 H1B Cl1 2_746 0.834(15) 2.321(15) 3.1543(17) 177(2) yes
